data_1547189
loop_
_publ_author_name
'Hamada Mohamed Ibrahim'
'Haider Behbehani'
'Mohamed H Elnagdi'

_publ_section_title
;
 Approaches towards the synthesis of a novel class of
 2-amino-5-arylazonicotinate, pyridazinone and pyrido[2,3-d]pyrimidine
 derivatives as potent antimicrobial agents
;
_journal_name_full 'Chemistry Central Journal'
_journal_page_first 123
_journal_paper_doi 10.1186/1752-153X-7-123
_journal_volume 7
_journal_year 2013
_chemical_formula_sum 'C20 H15 Cl N2 O4'
_chemical_formula_weight 382.79
_chemical_name_common Hamada_F6_14_03_12
_space_group_crystal_system monoclinic
_space_group_IT_number 14
_space_group_name_Hall '-P 2ybc'
_space_group_name_H-M_alt 'P 1 21/c 1'
_symmetry_space_group_name_Hall '-P 2ybc'
_symmetry_space_group_name_H-M 'P 1 21/c 1'
_atom_sites_solution_hydrogens geom
_atom_sites_solution_primary direct
_atom_sites_solution_secondary difmap
_cell_angle_alpha 90
_cell_angle_beta 92.397(4)
_cell_angle_gamma 90
_cell_formula_units_Z 8
_cell_length_a 9.8702(7)
_cell_length_b 18.7297(14)
_cell_length_c 19.4912(15)
_cell_measurement_reflns_used 9712
_cell_measurement_temperature 296.(2)
_cell_measurement_theta_max 66.0952
_cell_measurement_theta_min 3.2738
_cell_volume 3600.1(5)
_computing_cell_refinement 'SAINT V7.68A (Bruker AXS, 2009)'
_computing_data_collection 'Bruker Instrument Service v2011.2.0.0'
_computing_data_reduction 'SAINT V7.68A (Bruker AXS, 2009)'
_computing_structure_refinement 'SHELXL-97 (Sheldrick, 2008)'
_computing_structure_solution 'SHELXS-97 (Sheldrick, 2008)'
_diffrn_ambient_temperature 296.(2)
_diffrn_detector_area_resol_mean 8.3333
_diffrn_measured_fraction_theta_full 0.968
_diffrn_measured_fraction_theta_max 0.968
_diffrn_measurement_device_type 'Bruker X8 Prospector'
_diffrn_measurement_method 'omega and phi scans'
_diffrn_radiation_monochromator 'mirror optics'
_diffrn_radiation_type 'Cu K\a'
_diffrn_radiation_wavelength 1.54178
_diffrn_reflns_av_R_equivalents 0.0458
_diffrn_reflns_av_sigmaI/netI 0.0453
_diffrn_reflns_limit_h_max 11
_diffrn_reflns_limit_h_min -11
_diffrn_reflns_limit_k_max 18
_diffrn_reflns_limit_k_min -22
_diffrn_reflns_limit_l_max 23
_diffrn_reflns_limit_l_min -23
_diffrn_reflns_number 20422
_diffrn_reflns_theta_full 66.63
_diffrn_reflns_theta_max 66.63
_diffrn_reflns_theta_min 4.54
_diffrn_source_type 'Incoatec Cu-ImS'
_exptl_absorpt_coefficient_mu 2.135
_exptl_absorpt_correction_T_max 0.92
_exptl_absorpt_correction_T_min 0.69
_exptl_absorpt_correction_type multi-scan
_exptl_absorpt_process_details 'SADABS V2008/1 (Bruker AXS)'
_exptl_crystal_colour 'clear light colourless'
_exptl_crystal_density_diffrn 1.412
_exptl_crystal_density_method 'not measured'
_exptl_crystal_description Block
_exptl_crystal_F_000 1584
_exptl_crystal_size_max 0.190
_exptl_crystal_size_mid 0.160
_exptl_crystal_size_min 0.040
_refine_diff_density_max 0.492
_refine_diff_density_min -0.387
_refine_ls_extinction_method none
_refine_ls_goodness_of_fit_ref 1.054
_refine_ls_hydrogen_treatment constr
_refine_ls_matrix_type full
_refine_ls_number_parameters 499
_refine_ls_number_reflns 6168
_refine_ls_number_restraints 8
_refine_ls_restrained_S_all 1.053
_refine_ls_R_factor_all 0.0685
_refine_ls_R_factor_gt 0.0468
_refine_ls_shift/su_max 0.001
_refine_ls_shift/su_mean 0.000
_refine_ls_structure_factor_coef Fsqd
_refine_ls_weighting_details 'calc w=1/[\s^2^(Fo^2^)+(0.0652P)^2^+1.2782P] where P=(Fo^2^+2Fc^2^)/3'
_refine_ls_weighting_scheme calc
_refine_ls_wR_factor_gt 0.1277
_refine_ls_wR_factor_ref 0.1346
_reflns_number_gt 5064
_reflns_number_total 6168
_reflns_threshold_expression >2sigma(I)
_cod_data_source_file 13065_2013_670_MOESM7_ESM.cif
_cod_data_source_block VII
_cod_database_code 1547189

loop_
_space_group_symop_operation_xyz
'x, y, z'
'-x, y+1/2, -z+1/2'
'-x, -y, -z'
'x, -y-1/2, z-1/2'

loop_
_atom_site_type_symbol
_atom_site_label
_atom_site_fract_x
_atom_site_fract_y
_atom_site_fract_z
_atom_site_U_iso_or_equiv
_atom_site_adp_type
_atom_site_calc_flag
_atom_site_refinement_flags
_atom_site_occupancy
_atom_site_disorder_assembly
_atom_site_disorder_group
O O8 0.5653(2) 0.97082(10) 0.29167(9) 0.0888(7) Uani d D 1.0 A .
C C38 0.5178(3) 0.92649(13) 0.33402(11) 0.0591(6) Uani d D 1.0 . .
O O7A 0.568(2) 0.9247(8) 0.3924(4) 0.107(6) Uani d PDU 0.54(3) A 1
O O7B 0.481(2) 0.9484(6) 0.3904(6) 0.095(5) Uani d PDU 0.46(3) A 2
Cl Cl1 0.22285(9) 0.49326(4) 0.49697(4) 0.0934(3) Uani d . 1.0 . .
Cl Cl2 -0.25823(7) 0.54467(4) 0.23957(4) 0.0805(2) Uani d . 1.0 . .
O O1 0.61936(18) 0.70934(11) 0.32502(8) 0.0727(5) Uani d . 1.0 . .
O O2 1.02848(17) 0.81486(8) 0.55191(8) 0.0626(4) Uani d . 1.0 . .
O O3 1.0609(3) 0.91704(11) 0.45394(10) 0.0991(7) Uani d . 1.0 . .
O O4 0.9735(5) 0.89545(17) 0.35446(12) 0.1772(18) Uani d . 1.0 . .
O O5 0.19190(18) 0.73973(10) 0.41967(8) 0.0700(5) Uani d . 1.0 . .
O O6 0.54992(19) 0.86160(9) 0.19477(9) 0.0713(5) Uani d . 1.0 A .
N N1 0.78581(17) 0.69328(9) 0.48373(8) 0.0450(4) Uani d . 1.0 . .
N N2 0.89120(16) 0.72168(9) 0.52022(8) 0.0433(4) Uani d . 1.0 . .
N N3 0.31430(16) 0.73837(9) 0.25666(8) 0.0425(4) Uani d . 1.0 . .
N N4 0.40972(16) 0.76976(8) 0.22007(8) 0.0404(4) Uani d . 1.0 A .
C C1 0.3448(3) 0.54985(13) 0.46655(13) 0.0629(6) Uani d . 1.0 . .
C C2 0.3816(3) 0.54418(16) 0.39953(14) 0.0790(8) Uani d . 1.0 . .
H H2 0.3432 0.5091 0.3711 0.095 Uiso calc R 1.0 . .
C C3 0.4753(3) 0.59068(16) 0.37498(12) 0.0718(7) Uani d . 1.0 . .
H H3 0.4986 0.5874 0.3294 0.086 Uiso calc R 1.0 . .
C C4 0.5360(2) 0.64251(12) 0.41675(11) 0.0521(5) Uani d . 1.0 . .
C C5 0.6310(2) 0.69325(13) 0.38571(11) 0.0533(5) Uani d . 1.0 . .
C C6 0.7445(2) 0.72666(11) 0.42751(10) 0.0475(5) Uani d . 1.0 . .
C C7 0.9353(2) 0.68059(10) 0.57968(9) 0.0431(4) Uani d . 1.0 . .
C C8 1.0697(2) 0.66118(11) 0.58736(11) 0.0504(5) Uani d . 1.0 . .
H H8 1.1311 0.674 0.5546 0.06 Uiso calc R 1.0 . .
C C9 1.1115(3) 0.62233(13) 0.64472(12) 0.0593(6) Uani d . 1.0 . .
H H9 1.2019 0.6088 0.6507 0.071 Uiso calc R 1.0 . .
C C10 1.0203(3) 0.60353(13) 0.69297(11) 0.0621(6) Uani d . 1.0 . .
H H10 1.0496 0.5781 0.7318 0.075 Uiso calc R 1.0 . .
C C11 0.5003(2) 0.64624(13) 0.48482(12) 0.0569(6) Uani d . 1.0 . .
H H11 0.5409 0.6801 0.5139 0.068 Uiso calc R 1.0 . .
C C12 0.4050(2) 0.60016(13) 0.50959(13) 0.0623(6) Uani d . 1.0 . .
H H12 0.3813 0.603 0.5552 0.075 Uiso calc R 1.0 . .
C C13 0.9523(2) 0.78860(11) 0.50824(10) 0.0463(5) Uani d . 1.0 . .
C C14 0.9133(2) 0.81850(11) 0.44111(10) 0.0501(5) Uani d . 1.0 . .
C C15 0.8115(2) 0.78785(12) 0.40315(11) 0.0521(5) Uani d . 1.0 . .
H H15 0.7852 0.8071 0.3607 0.063 Uiso calc R 1.0 . .
C C16 0.9845(3) 0.88085(13) 0.41187(12) 0.0630(6) Uani d . 1.0 . .
C C17 1.1251(5) 0.98103(19) 0.4281(2) 0.1123(13) Uani d . 1.0 . .
H H17A 1.0592 1.0193 0.4229 0.135 Uiso calc R 1.0 . .
H H17B 1.1622 0.9716 0.3836 0.135 Uiso calc R 1.0 . .
C C18 1.2332(4) 1.0012(2) 0.4777(3) 0.1249(15) Uani d . 1.0 . .
H H18A 1.1967 1.0059 0.5223 0.187 Uiso calc R 1.0 . .
H H18B 1.2717 1.0459 0.4643 0.187 Uiso calc R 1.0 . .
H H18C 1.3022 0.9651 0.479 0.187 Uiso calc R 1.0 . .
C C19 0.8867(3) 0.62205(13) 0.68404(12) 0.0626(6) Uani d . 1.0 . .
H H19 0.8253 0.6086 0.7166 0.075 Uiso calc R 1.0 . .
C C20 0.8422(2) 0.66069(12) 0.62673(10) 0.0526(5) Uani d . 1.0 . .
H H20 0.7513 0.6729 0.6202 0.063 Uiso calc R 1.0 . .
C C21 -0.1274(2) 0.59834(12) 0.27242(12) 0.0570(5) Uani d . 1.0 . .
C C22 -0.0754(3) 0.58586(13) 0.33818(12) 0.0601(6) Uani d . 1.0 . .
H H22 -0.1086 0.5487 0.3643 0.072 Uiso calc R 1.0 . .
C C23 0.0266(2) 0.62931(12) 0.36435(11) 0.0557(5) Uani d . 1.0 . .
H H23 0.0609 0.622 0.409 0.067 Uiso calc R 1.0 . .
C C24 0.0791(2) 0.68385(11) 0.32532(10) 0.0470(5) Uani d . 1.0 . .
C C25 0.1849(2) 0.73031(12) 0.35786(10) 0.0498(5) Uani d . 1.0 . .
C C26 0.2861(2) 0.76781(11) 0.31521(10) 0.0456(5) Uani d . 1.0 A .
C C27 0.4429(2) 0.73185(10) 0.15854(9) 0.0396(4) Uani d . 1.0 . .
C C28 0.3405(2) 0.71423(11) 0.11131(10) 0.0479(5) Uani d . 1.0 . .
H H28 0.2512 0.727 0.1187 0.057 Uiso calc R 1.0 . .
C C29 0.3727(3) 0.67733(12) 0.05282(10) 0.0572(6) Uani d . 1.0 . .
H H29 0.3047 0.6653 0.0204 0.069 Uiso calc R 1.0 . .
C C30 0.5051(3) 0.65819(12) 0.04232(11) 0.0588(6) Uani d . 1.0 . .
H H30 0.5265 0.6337 0.0027 0.071 Uiso calc R 1.0 . .
C C31 -0.0781(2) 0.65224(13) 0.23261(12) 0.0594(6) Uani d . 1.0 . .
H H31 -0.1139 0.6597 0.1883 0.071 Uiso calc R 1.0 . .
C C32 0.0249(2) 0.69504(13) 0.25907(11) 0.0543(5) Uani d . 1.0 . .
H H32 0.0585 0.7317 0.2325 0.065 Uiso calc R 1.0 . .
C C33 0.5750(2) 0.71223(11) 0.14952(10) 0.0473(5) Uani d . 1.0 . .
H H33 0.6427 0.7235 0.1824 0.057 Uiso calc R 1.0 . .
C C34 0.6054(2) 0.67539(12) 0.09059(11) 0.0551(5) Uani d . 1.0 . .
H H34 0.6945 0.6621 0.0835 0.066 Uiso calc R 1.0 . .
C C35 0.4766(2) 0.83498(11) 0.23601(10) 0.0463(5) Uani d . 1.0 . .
C C36 0.4464(2) 0.86280(11) 0.30344(10) 0.0465(5) Uani d . 1.0 A .
C C37 0.3548(2) 0.82890(12) 0.34116(10) 0.0510(5) Uani d . 1.0 . .
H H37 0.3367 0.8459 0.3847 0.061 Uiso calc R 1.0 A .
C C39 0.6308(4) 1.03561(16) 0.31926(17) 0.0938(10) Uani d . 1.0 . .
H H39A 0.5781 1.0771 0.3048 0.113 Uiso calc R 1.0 A .
H H39B 0.6334 1.0339 0.369 0.113 Uiso calc R 1.0 . .
C C40 0.7654(4) 1.0424(2) 0.2962(2) 0.1140(13) Uani d . 1.0 A .
H H40A 0.8203 1.0042 0.3149 0.171 Uiso calc R 1.0 . .
H H40B 0.8028 1.0873 0.3112 0.171 Uiso calc R 1.0 . .
H H40C 0.7636 1.0402 0.247 0.171 Uiso calc R 1.0 . .

loop_
_atom_site_aniso_label
_atom_site_aniso_U_11
_atom_site_aniso_U_22
_atom_site_aniso_U_33
_atom_site_aniso_U_12
_atom_site_aniso_U_13
_atom_site_aniso_U_23
O8 0.1325(19) 0.0671(11) 0.0676(11) -0.0443(12) 0.0133(11) -0.0187(9)
C38 0.0732(16) 0.0557(13) 0.0487(12) -0.0143(12) 0.0063(11) -0.0073(10)
O7A 0.161(12) 0.108(6) 0.050(3) -0.074(8) -0.016(4) 0.005(3)
O7B 0.131(11) 0.089(4) 0.067(3) -0.044(6) 0.033(5) -0.038(3)
Cl1 0.0989(6) 0.0758(5) 0.1066(6) -0.0294(4) 0.0152(4) 0.0052(4)
Cl2 0.0613(4) 0.0758(4) 0.1038(5) -0.0137(3) -0.0045(3) -0.0160(4)
O1 0.0666(11) 0.0976(13) 0.0527(9) -0.0076(10) -0.0133(8) 0.0126(9)
O2 0.0717(11) 0.0573(9) 0.0578(9) -0.0171(8) -0.0106(8) 0.0034(7)
O3 0.141(2) 0.0794(13) 0.0764(12) -0.0515(14) 0.0004(12) 0.0153(10)
O4 0.313(5) 0.153(3) 0.0633(14) -0.135(3) -0.018(2) 0.0360(15)
O5 0.0753(11) 0.0881(12) 0.0478(8) -0.0211(10) 0.0158(7) -0.0119(8)
O6 0.0873(13) 0.0585(10) 0.0708(10) -0.0256(9) 0.0367(9) -0.0171(8)
N1 0.0401(9) 0.0495(9) 0.0453(9) -0.0010(7) 0.0004(7) -0.0007(7)
N2 0.0405(9) 0.0461(9) 0.0431(8) -0.0021(7) -0.0005(7) 0.0027(7)
N3 0.0394(9) 0.0458(9) 0.0426(8) -0.0010(7) 0.0037(6) -0.0020(7)
N4 0.0397(8) 0.0418(8) 0.0398(8) -0.0010(7) 0.0052(6) -0.0042(6)
C1 0.0566(14) 0.0582(14) 0.0737(15) -0.0027(11) 0.0004(11) 0.0024(11)
C2 0.087(2) 0.0790(18) 0.0698(16) -0.0259(16) -0.0064(14) -0.0115(13)
C3 0.0736(17) 0.0911(19) 0.0503(12) -0.0172(15) -0.0036(11) -0.0095(12)
C4 0.0416(11) 0.0607(13) 0.0535(11) 0.0018(10) -0.0051(9) -0.0011(10)
C5 0.0459(12) 0.0629(13) 0.0506(12) 0.0064(10) -0.0051(9) 0.0007(10)
C6 0.0421(11) 0.0537(12) 0.0465(10) 0.0043(9) -0.0001(8) 0.0012(9)
C7 0.0474(11) 0.0404(10) 0.0414(10) -0.0023(9) -0.0016(8) -0.0002(8)
C8 0.0465(12) 0.0525(12) 0.0520(11) -0.0014(10) 0.0010(9) 0.0010(9)
C9 0.0559(13) 0.0608(13) 0.0604(13) 0.0088(11) -0.0082(10) 0.0027(10)
C10 0.0809(17) 0.0563(13) 0.0486(12) 0.0104(12) -0.0054(11) 0.0071(10)
C11 0.0471(12) 0.0625(14) 0.0612(13) 0.0007(11) 0.0025(10) -0.0150(10)
C12 0.0571(14) 0.0687(15) 0.0618(13) -0.0001(12) 0.0106(11) -0.0066(11)
C13 0.0473(11) 0.0444(10) 0.0475(10) -0.0010(9) 0.0050(9) 0.0017(8)
C14 0.0549(12) 0.0476(11) 0.0481(11) 0.0013(10) 0.0064(9) 0.0036(9)
C15 0.0541(13) 0.0550(12) 0.0472(11) 0.0056(10) 0.0013(9) 0.0057(9)
C16 0.0817(17) 0.0569(13) 0.0503(13) -0.0083(13) 0.0015(11) 0.0101(10)
C17 0.148(4) 0.084(2) 0.104(2) -0.050(2) 0.003(2) 0.0305(19)
C18 0.123(3) 0.076(2) 0.174(4) -0.035(2) -0.016(3) 0.028(2)
C19 0.0757(17) 0.0608(14) 0.0524(12) 0.0056(13) 0.0140(11) 0.0117(10)
C20 0.0495(12) 0.0562(12) 0.0525(11) 0.0040(10) 0.0081(9) 0.0063(9)
C21 0.0440(12) 0.0559(13) 0.0714(14) 0.0013(10) 0.0069(10) -0.0099(11)
C22 0.0660(15) 0.0529(12) 0.0625(13) -0.0104(12) 0.0143(11) 0.0020(10)
C23 0.0635(14) 0.0570(13) 0.0474(11) -0.0047(11) 0.0102(10) 0.0007(9)
C24 0.0429(11) 0.0488(11) 0.0501(11) 0.0018(9) 0.0108(8) -0.0017(9)
C25 0.0497(12) 0.0529(12) 0.0477(11) -0.0003(10) 0.0111(9) -0.0040(9)
C26 0.0446(11) 0.0490(11) 0.0435(10) -0.0005(9) 0.0065(8) -0.0046(8)
C27 0.0462(11) 0.0363(9) 0.0366(9) 0.0025(8) 0.0039(7) -0.0010(7)
C28 0.0490(12) 0.0470(11) 0.0472(10) 0.0061(9) -0.0048(9) -0.0016(8)
C29 0.0720(16) 0.0553(12) 0.0431(11) 0.0064(11) -0.0111(10) -0.0060(9)
C30 0.0808(17) 0.0542(12) 0.0417(11) 0.0075(12) 0.0079(10) -0.0078(9)
C31 0.0466(12) 0.0698(15) 0.0611(13) 0.0030(11) -0.0037(10) 0.0057(11)
C32 0.0455(12) 0.0580(13) 0.0596(12) 0.0007(10) 0.0045(9) 0.0106(10)
C33 0.0449(11) 0.0502(11) 0.0469(10) 0.0023(9) 0.0027(8) -0.0046(8)
C34 0.0548(13) 0.0561(13) 0.0552(12) 0.0081(11) 0.0121(10) -0.0056(10)
C35 0.0466(12) 0.0425(10) 0.0500(11) -0.0041(9) 0.0064(9) -0.0058(8)
C36 0.0491(12) 0.0439(11) 0.0466(10) -0.0022(9) 0.0035(8) -0.0057(8)
C37 0.0566(13) 0.0520(12) 0.0448(10) -0.0032(10) 0.0072(9) -0.0095(9)
C39 0.121(3) 0.0677(18) 0.094(2) -0.0391(18) 0.0135(19) -0.0288(15)
C40 0.090(3) 0.090(2) 0.164(4) -0.025(2) 0.018(2) -0.039(2)

loop_
_atom_type_symbol
_atom_type_description
_atom_type_scat_dispersion_real
_atom_type_scat_dispersion_imag
_atom_type_scat_source
C C 0.0181 0.0091 'International Tables Vol C Tables 4.2.6.8 and 6.1.1.4'
H H 0.0000 0.0000 'International Tables Vol C Tables 4.2.6.8 and 6.1.1.4'
N N 0.0311 0.0180 'International Tables Vol C Tables 4.2.6.8 and 6.1.1.4'
O O 0.0492 0.0322 'International Tables Vol C Tables 4.2.6.8 and 6.1.1.4'
Cl Cl 0.3639 0.7018 'International Tables Vol C Tables 4.2.6.8 and 6.1.1.4'

loop_
_geom_angle_atom_site_label_1
_geom_angle_atom_site_label_2
_geom_angle_atom_site_label_3
_geom_angle_site_symmetry_1
_geom_angle_site_symmetry_3
_geom_angle
C38 O8 C39 . . 118.1(2)
O7A C38 O7B . . 46.3(4)
O7A C38 O8 . . 118.3(4)
O7B C38 O8 . . 119.2(5)
O7A C38 C36 . . 121.0(4)
O7B C38 C36 . . 117.7(5)
O8 C38 C36 . . 116.20(19)
C16 O3 C17 . . 117.8(2)
C6 N1 N2 . . 117.35(17)
N1 N2 C13 . . 126.07(16)
N1 N2 C7 . . 114.47(15)
C13 N2 C7 . . 119.27(15)
C26 N3 N4 . . 117.33(16)
N3 N4 C35 . . 126.35(15)
N3 N4 C27 . . 114.54(15)
C35 N4 C27 . . 119.11(16)
C2 C1 C12 . . 120.5(3)
C2 C1 Cl1 . . 119.6(2)
C12 C1 Cl1 . . 119.9(2)
C3 C2 C1 . . 119.4(2)
C3 C2 H2 . . 120.3
C1 C2 H2 . . 120.3
C2 C3 C4 . . 121.4(2)
C2 C3 H3 . . 119.3
C4 C3 H3 . . 119.3
C3 C4 C11 . . 118.4(2)
C3 C4 C5 . . 118.3(2)
C11 C4 C5 . . 123.2(2)
O1 C5 C4 . . 121.2(2)
O1 C5 C6 . . 117.5(2)
C4 C5 C6 . . 121.23(18)
N1 C6 C15 . . 122.23(18)
N1 C6 C5 . . 117.09(19)
C15 C6 C5 . . 120.42(18)
C20 C7 C8 . . 121.51(19)
C20 C7 N2 . . 119.49(18)
C8 C7 N2 . . 118.99(18)
C7 C8 C9 . . 118.7(2)
C7 C8 H8 . . 120.6
C9 C8 H8 . . 120.6
C10 C9 C8 . . 120.4(2)
C10 C9 H9 . . 119.8
C8 C9 H9 . . 119.8
C19 C10 C9 . . 120.2(2)
C19 C10 H10 . . 119.9
C9 C10 H10 . . 119.9
C12 C11 C4 . . 120.5(2)
C12 C11 H11 . . 119.8
C4 C11 H11 . . 119.8
C11 C12 C1 . . 119.8(2)
C11 C12 H12 . . 120.1
C1 C12 H12 . . 120.1
O2 C13 N2 . . 119.87(18)
O2 C13 C14 . . 127.2(2)
N2 C13 C14 . . 112.94(17)
C15 C14 C13 . . 119.3(2)
C15 C14 C16 . . 118.42(19)
C13 C14 C16 . . 122.22(19)
C14 C15 C6 . . 120.51(19)
C14 C15 H15 . . 119.7
C6 C15 H15 . . 119.7
O4 C16 O3 . . 121.6(3)
O4 C16 C14 . . 122.1(3)
O3 C16 C14 . . 116.3(2)
O3 C17 C18 . . 107.5(3)
O3 C17 H17A . . 110.2
C18 C17 H17A . . 110.2
O3 C17 H17B . . 110.2
C18 C17 H17B . . 110.2
H17A C17 H17B . . 108.5
C17 C18 H18A . . 109.5
C17 C18 H18B . . 109.5
H18A C18 H18B . . 109.5
C17 C18 H18C . . 109.5
H18A C18 H18C . . 109.5
H18B C18 H18C . . 109.5
C10 C19 C20 . . 120.4(2)
C10 C19 H19 . . 119.8
C20 C19 H19 . . 119.8
C7 C20 C19 . . 118.7(2)
C7 C20 H20 . . 120.6
C19 C20 H20 . . 120.6
C31 C21 C22 . . 121.4(2)
C31 C21 Cl2 . . 119.47(18)
C22 C21 Cl2 . . 119.08(19)
C23 C22 C21 . . 118.8(2)
C23 C22 H22 . . 120.6
C21 C22 H22 . . 120.6
C22 C23 C24 . . 121.1(2)
C22 C23 H23 . . 119.4
C24 C23 H23 . . 119.4
C23 C24 C32 . . 118.8(2)
C23 C24 C25 . . 118.08(19)
C32 C24 C25 . . 123.03(19)
O5 C25 C24 . . 121.26(19)
O5 C25 C26 . . 117.97(19)
C24 C25 C26 . . 120.77(17)
N3 C26 C37 . . 122.51(19)
N3 C26 C25 . . 117.19(18)
C37 C26 C25 . . 120.10(17)
C33 C27 C28 . . 121.61(18)
C33 C27 N4 . . 119.20(17)
C28 C27 N4 . . 119.15(18)
C27 C28 C29 . . 118.9(2)
C27 C28 H28 . . 120.5
C29 C28 H28 . . 120.5
C30 C29 C28 . . 120.3(2)
C30 C29 H29 . . 119.9
C28 C29 H29 . . 119.9
C34 C30 C29 . . 119.8(2)
C34 C30 H30 . . 120.1
C29 C30 H30 . . 120.1
C21 C31 C32 . . 119.3(2)
C21 C31 H31 . . 120.4
C32 C31 H31 . . 120.4
C31 C32 C24 . . 120.6(2)
C31 C32 H32 . . 119.7
C24 C32 H32 . . 119.7
C27 C33 C34 . . 118.66(19)
C27 C33 H33 . . 120.7
C34 C33 H33 . . 120.7
C30 C34 C33 . . 120.7(2)
C30 C34 H34 . . 119.7
C33 C34 H34 . . 119.7
O6 C35 N4 . . 119.68(18)
O6 C35 C36 . . 127.03(19)
N4 C35 C36 . . 113.28(17)
C37 C36 C35 . . 119.42(18)
C37 C36 C38 . . 118.26(19)
C35 C36 C38 . . 122.27(19)
C36 C37 C26 . . 120.60(19)
C36 C37 H37 . . 119.7
C26 C37 H37 . . 119.7
C40 C39 O8 . . 111.1(3)
C40 C39 H39A . . 109.4
O8 C39 H39A . . 109.4
C40 C39 H39B . . 109.4
O8 C39 H39B . . 109.4
H39A C39 H39B . . 108.0
C39 C40 H40A . . 109.5
C39 C40 H40B . . 109.5
H40A C40 H40B . . 109.5
C39 C40 H40C . . 109.5
H40A C40 H40C . . 109.5
H40B C40 H40C . . 109.5

loop_
_geom_bond_atom_site_label_1
_geom_bond_atom_site_label_2
_geom_bond_site_symmetry_2
_geom_bond_distance
O8 C38 . 1.274(3)
O8 C39 . 1.466(3)
C38 O7A . 1.222(6)
C38 O7B . 1.242(6)
C38 C36 . 1.497(3)
Cl1 C1 . 1.727(3)
Cl2 C21 . 1.737(2)
O1 C5 . 1.221(3)
O2 C13 . 1.216(2)
O3 C16 . 1.284(3)
O3 C17 . 1.456(3)
O4 C16 . 1.153(3)
O5 C25 . 1.217(2)
O6 C35 . 1.211(3)
N1 C6 . 1.312(3)
N1 N2 . 1.345(2)
N2 C13 . 1.414(3)
N2 C7 . 1.443(2)
N3 C26 . 1.308(2)
N3 N4 . 1.341(2)
N4 C35 . 1.417(3)
N4 C27 . 1.443(2)
C1 C2 . 1.374(4)
C1 C12 . 1.379(3)
C2 C3 . 1.371(4)
C2 H2 . 0.93
C3 C4 . 1.387(3)
C3 H3 . 0.93
C4 C11 . 1.389(3)
C4 C5 . 1.482(3)
C5 C6 . 1.495(3)
C6 C15 . 1.415(3)
C7 C20 . 1.376(3)
C7 C8 . 1.377(3)
C8 C9 . 1.382(3)
C8 H8 . 0.93
C9 C10 . 1.374(4)
C9 H9 . 0.93
C10 C19 . 1.368(4)
C10 H10 . 0.93
C11 C12 . 1.379(3)
C11 H11 . 0.93
C12 H12 . 0.93
C13 C14 . 1.460(3)
C14 C15 . 1.351(3)
C14 C16 . 1.489(3)
C15 H15 . 0.93
C17 C18 . 1.459(5)
C17 H17A . 0.97
C17 H17B . 0.97
C18 H18A . 0.96
C18 H18B . 0.96
C18 H18C . 0.96
C19 C20 . 1.387(3)
C19 H19 . 0.93
C20 H20 . 0.93
C21 C31 . 1.375(3)
C21 C22 . 1.381(3)
C22 C23 . 1.375(3)
C22 H22 . 0.93
C23 C24 . 1.387(3)
C23 H23 . 0.93
C24 C32 . 1.393(3)
C24 C25 . 1.482(3)
C25 C26 . 1.501(3)
C26 C37 . 1.413(3)
C27 C33 . 1.373(3)
C27 C28 . 1.378(3)
C28 C29 . 1.381(3)
C28 H28 . 0.93
C29 C30 . 1.379(3)
C29 H29 . 0.93
C30 C34 . 1.375(3)
C30 H30 . 0.93
C31 C32 . 1.378(3)
C31 H31 . 0.93
C32 H32 . 0.93
C33 C34 . 1.384(3)
C33 H33 . 0.93
C34 H34 . 0.93
C35 C36 . 1.456(3)
C36 C37 . 1.348(3)
C37 H37 . 0.93
C39 C40 . 1.425(5)
C39 H39A . 0.97
C39 H39B . 0.97
C40 H40A . 0.96
C40 H40B . 0.96
C40 H40C . 0.96
